data_4081410
loop_
_publ_author_name
'Wagner, Michael'
'Dietz, Christina'
'Bou\<ska, Marek'
'Dost\'al, Libor'
'Pad\(elkov\'a, Zde\<nka'
'Jambor, Roman'
'Jurkschat, Klaus'

_publ_section_title
;
 Reactivity of Organotin(I) Dimers RSnSnR (R = 2,6-(Me2NCH2)2C6H3,
 4-t-Bu-2,6-{P(O)(O-i-Pr)2}2C6H2) with Diaryl Dichalcogenides, ArEEAr
 (E = S, Se, Te; Ar = Ph, 2-C5H4N): Control of Secondary
 Sn&#x00B7;&#x00B7;&#x00B7;Sn Interactions by Intramolecular
 Coordination and Identity of the Aryl Chalcogenate
;
_journal_issue 17
_journal_name_full Organometallics
_journal_page_first 4973
_journal_paper_doi 10.1021/om400694z
_journal_volume 32
_journal_year 2013
_chemical_formula_moiety 'C28 H43 O6 P2 Sn Te'
_chemical_formula_sum 'C28 H43 O6 P2 Sn Te'
_chemical_formula_weight 783.85
_chemical_name_systematic
;
{[2,6-Bis(diisopropoxyphosphonyl)-4-tert-butyl]phenyl}
tin(II)tellurophenolate
;
_space_group_IT_number 15
_symmetry_cell_setting monoclinic
_symmetry_space_group_name_Hall '-C 2yc'
_symmetry_space_group_name_H-M 'C 1 2/c 1'
_atom_sites_solution_hydrogens geom
_atom_sites_solution_primary direct
_atom_sites_solution_secondary difmap
_audit_creation_method SHELXL-97
_cell_angle_alpha 90.00
_cell_angle_beta 107.564(4)
_cell_angle_gamma 90.00
_cell_formula_units_Z 8
_cell_length_a 21.2072(8)
_cell_length_b 12.3652(4)
_cell_length_c 27.3099(12)
_cell_measurement_reflns_used 9512
_cell_measurement_temperature 173(2)
_cell_measurement_theta_max 29.1061
_cell_measurement_theta_min 2.1488
_cell_volume 6827.6(5)
_computing_cell_refinement 'CrysAlisPro, Oxford Diffraction Ltd., Version 1.171.33.55''
_computing_data_collection 'CrysAlisPro, Oxford Diffraction Ltd., Version 1.171.33.55''
_computing_data_reduction 'CrysAlisPro, Oxford Diffraction Ltd., Version 1.171.33.55''
_computing_molecular_graphics 'SHELXP-97 (Sheldrick, 1997)'
_computing_publication_material 'enCIFer Version 1.4'
_computing_structure_refinement 'SHELXL-97 (Sheldrick, 1997)'
_computing_structure_solution 'SHELXS-97 (Sheldrick, 1990)'
_diffrn_ambient_temperature 173(2)
_diffrn_measured_fraction_theta_full 0.997
_diffrn_measured_fraction_theta_max 0.997
_diffrn_measurement_device 'XcaliburS CCD Diffractometer'
_diffrn_measurement_method '\w und \y scan'
_diffrn_radiation_monochromator graphite
_diffrn_radiation_source 'fine-focus sealed tube'
_diffrn_radiation_type MoK\a
_diffrn_radiation_wavelength 0.71073
_diffrn_reflns_av_R_equivalents 0.0324
_diffrn_reflns_av_sigmaI/netI 0.0458
_diffrn_reflns_limit_h_max 25
_diffrn_reflns_limit_h_min -25
_diffrn_reflns_limit_k_max 14
_diffrn_reflns_limit_k_min -14
_diffrn_reflns_limit_l_max 30
_diffrn_reflns_limit_l_min -33
_diffrn_reflns_number 17353
_diffrn_reflns_theta_full 25.49
_diffrn_reflns_theta_max 25.49
_diffrn_reflns_theta_min 2.15
_exptl_absorpt_coefficient_mu 1.715
_exptl_absorpt_correction_T_max 1.00000
_exptl_absorpt_correction_T_min 0.82938
_exptl_absorpt_correction_type multi-scan
_exptl_absorpt_process_details
;
CrysAlis RED, Oxford Diffraction Ltd.,
Version 1.171.32.37 (release 24-10-2008 CrysAlis171 .NET)
(compiled Oct 24 2008,09:44:38)
Empirical absorption correction using spherical harmonics,
 implemented in SCALE3 ABSPACK scaling algorithm.
;
_exptl_crystal_colour yellow
_exptl_crystal_density_diffrn 1.525
_exptl_crystal_density_method 'not measured'
_exptl_crystal_description block
_exptl_crystal_F_000 3128
_exptl_crystal_size_max 0.36
_exptl_crystal_size_mid 0.17
_exptl_crystal_size_min 0.16
_refine_diff_density_max 0.766
_refine_diff_density_min -0.422
_refine_diff_density_rms 0.079
_refine_ls_extinction_method none
_refine_ls_goodness_of_fit_ref 0.827
_refine_ls_hydrogen_treatment constr
_refine_ls_matrix_type full
_refine_ls_number_parameters 382
_refine_ls_number_reflns 6330
_refine_ls_number_restraints 55
_refine_ls_restrained_S_all 0.850
_refine_ls_R_factor_all 0.0410
_refine_ls_R_factor_gt 0.0267
_refine_ls_shift/su_max 0.003
_refine_ls_shift/su_mean 0.000
_refine_ls_structure_factor_coef Fsqd
_refine_ls_weighting_details 'calc w=1/[\s^2^(Fo^2^)+(0.0422P)^2^+0.0000P] where P=(Fo^2^+2Fc^2^)/3'
_refine_ls_weighting_scheme calc
_refine_ls_wR_factor_gt 0.0619
_refine_ls_wR_factor_ref 0.0641
_reflns_number_gt 4764
_reflns_number_total 6330
_reflns_threshold_expression >2sigma(I)
_cod_data_source_file om400694z_si_002.cif
_cod_data_source_block compound7
_cod_original_sg_symbol_H-M C2/c
_cod_database_code 4081410

loop_
_symmetry_equiv_pos_as_xyz
'x, y, z'
'-x, y, -z+1/2'
'x+1/2, y+1/2, z'
'-x+1/2, y+1/2, -z+1/2'
'-x, -y, -z'
'x, -y, z-1/2'
'-x+1/2, -y+1/2, -z'
'x+1/2, -y+1/2, z-1/2'

loop_
_atom_site_label
_atom_site_type_symbol
_atom_site_fract_x
_atom_site_fract_y
_atom_site_fract_z
_atom_site_U_iso_or_equiv
_atom_site_adp_type
_atom_site_occupancy
_atom_site_symmetry_multiplicity
_atom_site_calc_flag
_atom_site_refinement_flags
_atom_site_disorder_assembly
_atom_site_disorder_group
Te1 Te 0.984479(11) 0.745869(19) 0.418365(9) 0.03008(8) Uani 1 1 d . . .
Sn1 Sn 0.999220(11) 0.791721(19) 0.320080(9) 0.02418(7) Uani 1 1 d . . .
P1 P 1.10065(4) 0.57653(7) 0.33783(3) 0.0250(2) Uani 1 1 d . . .
O1 O 1.03068(10) 0.60420(17) 0.31299(8) 0.0270(5) Uani 1 1 d . . .
O1' O 1.11312(13) 0.4926(2) 0.38250(10) 0.0467(7) Uani 1 1 d . B .
O1'' O 1.13612(11) 0.52194(17) 0.30139(9) 0.0296(6) Uani 1 1 d . . .
P2 P 1.09782(4) 1.00916(7) 0.36059(3) 0.0244(2) Uani 1 1 d . . .
O2 O 1.02644(11) 0.98260(17) 0.34108(9) 0.0298(5) Uani 1 1 d . . .
O2' O 1.12090(12) 1.08148(17) 0.40968(8) 0.0300(6) Uani 1 1 d . . .
O2'' O 1.12347(11) 1.08407(17) 0.32461(8) 0.0273(5) Uani 1 1 d . . .
C1 C 1.10818(15) 0.7913(3) 0.35607(12) 0.0218(7) Uani 1 1 d . . .
C2 C 1.14545(15) 0.6956(2) 0.36375(12) 0.0208(7) Uani 1 1 d . . .
C3 C 1.21314(15) 0.6945(3) 0.38734(12) 0.0237(7) Uani 1 1 d . . .
H3 H 1.2356 0.6289 0.3923 0.028 Uiso 1 1 calc R . .
C4 C 1.24836(16) 0.7898(3) 0.40389(13) 0.0260(7) Uani 1 1 d . A .
C5 C 1.21211(16) 0.8849(3) 0.39536(12) 0.0270(8) Uani 1 1 d . . .
H5 H 1.2340 0.9502 0.4053 0.032 Uiso 1 1 calc R . .
C6 C 1.14397(16) 0.8859(3) 0.37243(12) 0.0227(7) Uani 1 1 d . . .
C7 C 1.32232(17) 0.7869(3) 0.43074(15) 0.0387(9) Uani 1 1 d D . .
C8 C 1.3369(5) 0.7235(8) 0.4768(4) 0.078(3) Uani 0.55 1 d PDU A 1
H8A H 1.3126 0.6569 0.4698 0.117 Uiso 0.55 1 calc PR A 1
H8B H 1.3244 0.7631 0.5027 0.117 Uiso 0.55 1 calc PR A 1
H8C H 1.3834 0.7082 0.4887 0.117 Uiso 0.55 1 calc PR A 1
C9 C 1.3542(4) 0.7262(7) 0.3905(4) 0.057(2) Uani 0.55 1 d PDU A 1
H9A H 1.3425 0.7652 0.3586 0.085 Uiso 0.55 1 calc PR A 1
H9B H 1.3372 0.6538 0.3845 0.085 Uiso 0.55 1 calc PR A 1
H9C H 1.4014 0.7239 0.4047 0.085 Uiso 0.55 1 calc PR A 1
C10 C 1.3545(5) 0.8972(7) 0.4379(4) 0.038(2) Uani 0.55 1 d PDU A 1
H10A H 1.3486 0.9299 0.4049 0.057 Uiso 0.55 1 calc PR A 1
H10B H 1.4009 0.8898 0.4554 0.057 Uiso 0.55 1 calc PR A 1
H10C H 1.3345 0.9419 0.4578 0.057 Uiso 0.55 1 calc PR A 1
C8' C 1.3293(6) 0.8008(11) 0.4918(4) 0.077(4) Uani 0.45 1 d PDU A 2
H8D H 1.3149 0.8718 0.4978 0.115 Uiso 0.45 1 calc PR A 2
H8E H 1.3746 0.7909 0.5118 0.115 Uiso 0.45 1 calc PR A 2
H8F H 1.3023 0.7476 0.5016 0.115 Uiso 0.45 1 calc PR A 2
C9' C 1.3561(5) 0.6840(8) 0.4299(5) 0.067(3) Uani 0.45 1 d PDU A 2
H9D H 1.3544 0.6669 0.3952 0.100 Uiso 0.45 1 calc PR A 2
H9E H 1.3347 0.6278 0.4432 0.100 Uiso 0.45 1 calc PR A 2
H9F H 1.4014 0.6897 0.4507 0.100 Uiso 0.45 1 calc PR A 2
C10' C 1.3574(8) 0.8766(12) 0.4164(6) 0.082(6) Uani 0.45 1 d PDU A 2
H10D H 1.3608 0.8644 0.3826 0.123 Uiso 0.45 1 calc PR A 2
H10E H 1.4009 0.8820 0.4405 0.123 Uiso 0.45 1 calc PR A 2
H10F H 1.3336 0.9425 0.4167 0.123 Uiso 0.45 1 calc PR A 2
C11 C 1.0584(2) 0.4357(3) 0.39445(16) 0.0513(11) Uani 1 1 d D . .
C12 C 1.0769(4) 0.4087(6) 0.4485(2) 0.068(2) Uani 0.75 1 d PU B 1
H12A H 1.0451 0.3592 0.4545 0.102 Uiso 0.75 1 calc PR B 1
H12B H 1.0779 0.4733 0.4682 0.102 Uiso 0.75 1 calc PR B 1
H12C H 1.1199 0.3757 0.4587 0.102 Uiso 0.75 1 calc PR B 1
C12' C 1.1207(11) 0.397(2) 0.4463(8) 0.105(10) Uani 0.25 1 d PDU B 2
H12D H 1.1029 0.3596 0.4699 0.157 Uiso 0.25 1 calc PR B 2
H12E H 1.1444 0.4600 0.4628 0.157 Uiso 0.25 1 calc PR B 2
H12F H 1.1502 0.3504 0.4357 0.157 Uiso 0.25 1 calc PR B 2
C13 C 1.0442(3) 0.3376(4) 0.3606(2) 0.0818(17) Uani 1 1 d . B .
H13A H 1.0309 0.3598 0.3252 0.123 Uiso 1 1 calc R . .
H13B H 1.0093 0.2965 0.3673 0.123 Uiso 1 1 calc R . .
H13C H 1.0833 0.2938 0.3675 0.123 Uiso 1 1 calc R . .
C14 C 1.12765(18) 0.5652(3) 0.24947(13) 0.0368(9) Uani 1 1 d . . .
H14 H 1.0832 0.5959 0.2355 0.044 Uiso 1 1 calc R . .
C15 C 1.1353(3) 0.4703(4) 0.21789(17) 0.0705(15) Uani 1 1 d . . .
H15A H 1.1302 0.4934 0.1834 0.106 Uiso 1 1 calc R . .
H15B H 1.1022 0.4172 0.2177 0.106 Uiso 1 1 calc R . .
H15C H 1.1784 0.4392 0.2323 0.106 Uiso 1 1 calc R . .
C16 C 1.1783(2) 0.6502(3) 0.25151(15) 0.0480(11) Uani 1 1 d . . .
H16A H 1.1746 0.6740 0.2173 0.072 Uiso 1 1 calc R . .
H16B H 1.2216 0.6209 0.2671 0.072 Uiso 1 1 calc R . .
H16C H 1.1712 0.7103 0.2715 0.072 Uiso 1 1 calc R . .
C21 C 1.1138(2) 1.0434(3) 0.45910(14) 0.0488(12) Uani 1 1 d . . .
H21 H 1.1119 0.9642 0.4590 0.059 Uiso 1 1 calc R . .
C22 C 1.1755(3) 1.0803(4) 0.49933(15) 0.0745(17) Uani 1 1 d . . .
H22A H 1.2131 1.0429 0.4948 0.112 Uiso 1 1 calc R . .
H22B H 1.1720 1.0647 0.5328 0.112 Uiso 1 1 calc R . .
H22C H 1.1810 1.1567 0.4960 0.112 Uiso 1 1 calc R . .
C23 C 1.0510(3) 1.0877(4) 0.46475(19) 0.0736(16) Uani 1 1 d . . .
H23A H 1.0521 1.1653 0.4637 0.110 Uiso 1 1 calc R . .
H23B H 1.0461 1.0647 0.4970 0.110 Uiso 1 1 calc R . .
H23C H 1.0143 1.0616 0.4372 0.110 Uiso 1 1 calc R . .
C24 C 1.1073(2) 1.0614(3) 0.26952(14) 0.0469(11) Uani 1 1 d . . .
H24 H 1.0664 1.0192 0.2584 0.056 Uiso 1 1 calc R . .
C25 C 1.0968(3) 1.1665(5) 0.24325(18) 0.093(2) Uani 1 1 d . . .
H25A H 1.0832 1.1553 0.2068 0.140 Uiso 1 1 calc R . .
H25B H 1.1372 1.2072 0.2532 0.140 Uiso 1 1 calc R . .
H25C H 1.0630 1.2057 0.2526 0.140 Uiso 1 1 calc R . .
C26 C 1.1630(3) 0.9966(4) 0.26080(18) 0.0767(16) Uani 1 1 d . . .
H26A H 1.1545 0.9844 0.2247 0.115 Uiso 1 1 calc R . .
H26B H 1.1662 0.9284 0.2782 0.115 Uiso 1 1 calc R . .
H26C H 1.2037 1.0356 0.2740 0.115 Uiso 1 1 calc R . .
C31 C 0.88123(8) 0.77808(17) 0.39498(8) 0.0248(8) Uani 1 1 d G . .
C32 C 0.85715(10) 0.87472(15) 0.37041(9) 0.0309(8) Uani 1 1 d G . .
H32 H 0.8863 0.9259 0.3647 0.037 Uiso 1 1 calc R . .
C33 C 0.78952(11) 0.89491(16) 0.35442(9) 0.0390(9) Uani 1 1 d G . .
H33 H 0.7734 0.9596 0.3380 0.047 Uiso 1 1 calc R . .
C34 C 0.74597(8) 0.8185(2) 0.36298(9) 0.0440(10) Uani 1 1 d G . .
H34 H 0.7007 0.8320 0.3523 0.053 Uiso 1 1 calc R . .
C35 C 0.77004(10) 0.72181(18) 0.38755(10) 0.0480(11) Uani 1 1 d G . .
H35 H 0.7409 0.6707 0.3933 0.058 Uiso 1 1 calc R . .
C36 C 0.83767(11) 0.70162(14) 0.40355(9) 0.0362(9) Uani 1 1 d G . .
H36 H 0.8538 0.6370 0.4200 0.043 Uiso 1 1 calc R . .

loop_
_atom_site_aniso_label
_atom_site_aniso_U_11
_atom_site_aniso_U_22
_atom_site_aniso_U_33
_atom_site_aniso_U_23
_atom_site_aniso_U_13
_atom_site_aniso_U_12
Te1 0.01930(13) 0.04407(15) 0.02674(13) 0.00445(11) 0.00673(10) 0.00753(10)
Sn1 0.01337(12) 0.03274(13) 0.02523(13) 0.00173(11) 0.00402(9) 0.00270(10)
P1 0.0170(5) 0.0251(5) 0.0296(5) 0.0024(4) 0.0022(4) -0.0008(4)
O1 0.0145(12) 0.0319(13) 0.0324(13) -0.0048(11) 0.0038(10) -0.0001(10)
O1' 0.0314(16) 0.0468(16) 0.0493(16) 0.0226(13) -0.0068(13) -0.0157(12)
O1'' 0.0224(13) 0.0250(12) 0.0373(14) -0.0028(11) 0.0030(11) 0.0044(10)
P2 0.0218(5) 0.0251(5) 0.0270(5) 0.0015(4) 0.0083(4) 0.0038(4)
O2 0.0189(13) 0.0308(13) 0.0408(14) 0.0028(11) 0.0104(11) 0.0048(10)
O2' 0.0409(16) 0.0254(12) 0.0258(13) -0.0014(10) 0.0133(11) 0.0025(11)
O2'' 0.0241(13) 0.0326(13) 0.0241(13) 0.0034(10) 0.0053(10) -0.0013(10)
C1 0.0173(17) 0.0291(17) 0.0197(17) -0.0001(15) 0.0067(14) 0.0005(15)
C2 0.0159(17) 0.0238(18) 0.0213(17) 0.0012(14) 0.0033(14) -0.0008(13)
C3 0.0167(18) 0.0272(19) 0.0248(18) 0.0007(15) 0.0027(14) 0.0050(14)
C4 0.0187(18) 0.0300(18) 0.0259(19) 0.0007(15) 0.0015(14) 0.0017(15)
C5 0.025(2) 0.0236(18) 0.029(2) -0.0038(15) 0.0034(15) -0.0033(15)
C6 0.0183(18) 0.0272(18) 0.0220(18) -0.0019(14) 0.0053(14) 0.0038(14)
C7 0.0163(19) 0.035(2) 0.056(3) 0.006(2) -0.0023(17) 0.0002(16)
C8 0.037(5) 0.082(6) 0.083(6) 0.046(5) -0.029(5) -0.014(5)
C9 0.018(4) 0.056(5) 0.095(6) -0.017(4) 0.013(4) 0.004(3)
C10 0.010(4) 0.041(4) 0.054(5) -0.005(4) -0.003(4) -0.008(3)
C8' 0.043(6) 0.114(8) 0.058(6) -0.004(6) -0.008(5) 0.003(6)
C9' 0.029(5) 0.065(6) 0.090(7) -0.018(6) -0.006(5) 0.011(5)
C10' 0.048(7) 0.090(9) 0.108(10) 0.039(8) 0.022(7) 0.000(6)
C11 0.081(4) 0.034(2) 0.046(3) 0.006(2) 0.032(2) 0.007(2)
C12 0.094(5) 0.059(4) 0.064(4) 0.000(3) 0.043(4) -0.021(4)
C12' 0.122(13) 0.102(13) 0.102(12) -0.014(9) 0.050(9) -0.013(9)
C13 0.070(4) 0.061(3) 0.098(4) 0.018(3) 0.000(3) -0.022(3)
C14 0.028(2) 0.052(2) 0.028(2) -0.0041(18) 0.0038(16) 0.0127(18)
C15 0.074(4) 0.080(3) 0.062(3) -0.035(3) 0.027(3) -0.011(3)
C16 0.053(3) 0.053(3) 0.044(3) 0.004(2) 0.025(2) 0.009(2)
C21 0.093(4) 0.032(2) 0.030(2) 0.0025(18) 0.031(2) 0.001(2)
C22 0.118(5) 0.070(3) 0.027(2) -0.006(2) 0.008(3) 0.007(3)
C23 0.106(5) 0.056(3) 0.091(4) -0.008(3) 0.079(4) -0.006(3)
C24 0.043(3) 0.071(3) 0.025(2) -0.003(2) 0.0081(19) -0.022(2)
C25 0.132(6) 0.103(4) 0.043(3) 0.039(3) 0.024(3) 0.014(4)
C26 0.096(5) 0.090(4) 0.064(3) -0.021(3) 0.055(3) -0.009(3)
C31 0.0179(18) 0.031(2) 0.0267(18) -0.0037(15) 0.0094(15) 0.0003(14)
C32 0.027(2) 0.038(2) 0.030(2) 0.0054(17) 0.0121(16) 0.0048(16)
C33 0.032(2) 0.047(2) 0.037(2) 0.0068(19) 0.0107(18) 0.0162(18)
C34 0.019(2) 0.070(3) 0.040(2) -0.008(2) 0.0038(17) 0.0062(19)
C35 0.031(2) 0.051(3) 0.065(3) -0.010(2) 0.019(2) -0.0160(19)
C36 0.031(2) 0.032(2) 0.047(2) 0.0015(18) 0.0134(18) -0.0034(17)

loop_
_atom_type_symbol
_atom_type_description
_atom_type_scat_dispersion_real
_atom_type_scat_dispersion_imag
_atom_type_scat_source
C C 0.0033 0.0016 'International Tables Vol C Tables 4.2.6.8 and 6.1.1.4'
H H 0.0000 0.0000 'International Tables Vol C Tables 4.2.6.8 and 6.1.1.4'
O O 0.0106 0.0060 'International Tables Vol C Tables 4.2.6.8 and 6.1.1.4'
P P 0.1023 0.0942 'International Tables Vol C Tables 4.2.6.8 and 6.1.1.4'
Sn Sn -0.6537 1.4246 'International Tables Vol C Tables 4.2.6.8 and 6.1.1.4'
Te Te -0.5308 1.6751 'International Tables Vol C Tables 4.2.6.8 and 6.1.1.4'

loop_
_geom_angle_atom_site_label_1
_geom_angle_atom_site_label_2
_geom_angle_atom_site_label_3
_geom_angle
_geom_angle_site_symmetry_3
C31 Te1 Sn1 94.33(6) .
C1 Sn1 O1 76.09(10) .
C1 Sn1 O2 76.07(10) .
O1 Sn1 O2 151.92(7) .
C1 Sn1 Te1 88.74(8) .
O1 Sn1 Te1 89.77(5) .
O2 Sn1 Te1 93.21(5) .
C1 Sn1 Sn1 96.91(8) 2_755
O1 Sn1 Sn1 80.55(5) 2_755
O2 Sn1 Sn1 99.25(5) 2_755
Te1 Sn1 Sn1 167.231(8) 2_755
O1 P1 O1' 115.03(14) .
O1 P1 O1'' 114.63(13) .
O1' P1 O1'' 102.07(14) .
O1 P1 C2 109.49(14) .
O1' P1 C2 107.13(14) .
O1'' P1 C2 107.92(14) .
P1 O1 Sn1 116.50(12) .
C11 O1' P1 122.1(2) .
C14 O1'' P1 120.72(19) .
O2 P2 O2' 117.18(14) .
O2 P2 O2'' 114.64(13) .
O2' P2 O2'' 97.00(12) .
O2 P2 C6 108.68(14) .
O2' P2 C6 108.67(14) .
O2'' P2 C6 110.11(14) .
P2 O2 Sn1 116.07(12) .
C21 O2' P2 120.6(2) .
C24 O2'' P2 121.0(2) .
C6 C1 C2 115.6(3) .
C6 C1 Sn1 122.2(2) .
C2 C1 Sn1 122.1(2) .
C3 C2 C1 122.4(3) .
C3 C2 P1 122.1(2) .
C1 C2 P1 115.4(2) .
C2 C3 C4 121.4(3) .
C2 C3 H3 119.3 .
C4 C3 H3 119.3 .
C5 C4 C3 116.5(3) .
C5 C4 C7 122.8(3) .
C3 C4 C7 120.7(3) .
C4 C5 C6 122.1(3) .
C4 C5 H5 118.9 .
C6 C5 H5 118.9 .
C5 C6 C1 121.9(3) .
C5 C6 P2 121.8(3) .
C1 C6 P2 116.3(2) .
C8 C7 C10' 131.4(8) .
C8 C7 C9' 64.0(7) .
C10' C7 C9' 111.5(9) .
C8 C7 C10 114.3(6) .
C10' C7 C10 25.6(7) .
C9' C7 C10 125.6(6) .
C8 C7 C4 110.8(5) .
C10' C7 C4 112.9(7) .
C9' C7 C4 116.9(5) .
C10 C7 C4 113.7(5) .
C8 C7 C9 108.4(6) .
C10' C7 C9 79.6(7) .
C9' C7 C9 44.6(6) .
C10 C7 C9 103.8(5) .
C4 C7 C9 105.2(4) .
C8 C7 C8' 40.1(6) .
C10' C7 C8' 107.4(8) .
C9' C7 C8' 102.3(7) .
C10 C7 C8' 82.9(6) .
C4 C7 C8' 104.6(5) .
C9 C7 C8' 143.5(6) .
C7 C8 H8A 109.5 .
C7 C8 H8B 109.5 .
C7 C8 H8C 109.5 .
C7 C9 H9A 109.5 .
C7 C9 H9B 109.5 .
C7 C9 H9C 109.5 .
C7 C10 H10A 109.5 .
C7 C10 H10B 109.5 .
C7 C10 H10C 109.5 .
C7 C8' H8D 109.5 .
C7 C8' H8E 109.5 .
H8D C8' H8E 109.5 .
C7 C8' H8F 109.5 .
H8D C8' H8F 109.5 .
H8E C8' H8F 109.5 .
C7 C9' H9D 109.5 .
C7 C9' H9E 109.5 .
H9D C9' H9E 109.5 .
C7 C9' H9F 109.5 .
H9D C9' H9F 109.5 .
H9E C9' H9F 109.5 .
C7 C10' H10D 109.5 .
C7 C10' H10E 109.5 .
H10D C10' H10E 109.5 .
C7 C10' H10F 109.5 .
H10D C10' H10F 109.5 .
H10E C10' H10F 109.5 .
C12 C11 O1' 110.3(4) .
C12 C11 C13 112.7(4) .
O1' C11 C13 105.9(4) .
C12 C11 C12' 34.6(9) .
O1' C11 C12' 81.5(10) .
C13 C11 C12' 104.5(11) .
C11 C12 H12A 109.5 .
C11 C12 H12B 109.5 .
C11 C12 H12C 109.5 .
C11 C12' H12D 109.5 .
C11 C12' H12E 109.5 .
H12D C12' H12E 109.5 .
C11 C12' H12F 109.5 .
H12D C12' H12F 109.5 .
H12E C12' H12F 109.5 .
C11 C13 H13A 109.5 .
C11 C13 H13B 109.5 .
H13A C13 H13B 109.5 .
C11 C13 H13C 109.5 .
H13A C13 H13C 109.5 .
H13B C13 H13C 109.5 .
O1'' C14 C16 110.0(3) .
O1'' C14 C15 105.5(3) .
C16 C14 C15 111.9(3) .
O1'' C14 H14 109.8 .
C16 C14 H14 109.8 .
C15 C14 H14 109.8 .
C14 C15 H15A 109.5 .
C14 C15 H15B 109.5 .
H15A C15 H15B 109.5 .
C14 C15 H15C 109.5 .
H15A C15 H15C 109.5 .
H15B C15 H15C 109.5 .
C14 C16 H16A 109.5 .
C14 C16 H16B 109.5 .
H16A C16 H16B 109.5 .
C14 C16 H16C 109.5 .
H16A C16 H16C 109.5 .
H16B C16 H16C 109.5 .
O2' C21 C23 108.5(3) .
O2' C21 C22 105.3(3) .
C23 C21 C22 114.9(4) .
O2' C21 H21 109.3 .
C23 C21 H21 109.3 .
C22 C21 H21 109.3 .
C21 C22 H22A 109.5 .
C21 C22 H22B 109.5 .
H22A C22 H22B 109.5 .
C21 C22 H22C 109.5 .
H22A C22 H22C 109.5 .
H22B C22 H22C 109.5 .
C21 C23 H23A 109.5 .
C21 C23 H23B 109.5 .
H23A C23 H23B 109.5 .
C21 C23 H23C 109.5 .
H23A C23 H23C 109.5 .
H23B C23 H23C 109.5 .
O2'' C24 C25 106.7(4) .
O2'' C24 C26 108.2(3) .
C25 C24 C26 113.9(4) .
O2'' C24 H24 109.3 .
C25 C24 H24 109.3 .
C26 C24 H24 109.3 .
C24 C25 H25A 109.5 .
C24 C25 H25B 109.5 .
H25A C25 H25B 109.5 .
C24 C25 H25C 109.5 .
H25A C25 H25C 109.5 .
H25B C25 H25C 109.5 .
C24 C26 H26A 109.5 .
C24 C26 H26B 109.5 .
H26A C26 H26B 109.5 .
C24 C26 H26C 109.5 .
H26A C26 H26C 109.5 .
H26B C26 H26C 109.5 .
C32 C31 C36 120.0 .
C32 C31 Te1 120.08(11) .
C36 C31 Te1 119.91(11) .
C33 C32 C31 120.0 .
C33 C32 H32 120.0 .
C31 C32 H32 120.0 .
C32 C33 C34 120.0 .
C32 C33 H33 120.0 .
C34 C33 H33 120.0 .
C35 C34 C33 120.0 .
C35 C34 H34 120.0 .
C33 C34 H34 120.0 .
C34 C35 C36 120.0 .
C34 C35 H35 120.0 .
C36 C35 H35 120.0 .
C35 C36 C31 120.0 .
C35 C36 H36 120.0 .
C31 C36 H36 120.0 .

loop_
_geom_bond_atom_site_label_1
_geom_bond_atom_site_label_2
_geom_bond_distance
_geom_bond_site_symmetry_2
Te1 C31 2.1254(15) .
Te1 Sn1 2.8514(3) .
Sn1 C1 2.221(3) .
Sn1 O1 2.437(2) .
Sn1 O2 2.456(2) .
Sn1 Sn1 3.8379(5) 2_755
P1 O1 1.474(2) .
P1 O1' 1.562(2) .
P1 O1'' 1.569(2) .
P1 C2 1.779(3) .
O1' C11 1.475(5) .
O1'' C14 1.475(4) .
P2 O2 1.482(2) .
P2 O2' 1.562(2) .
P2 O2'' 1.563(2) .
P2 C6 1.787(3) .
O2' C21 1.479(4) .
O2'' C24 1.466(4) .
C1 C6 1.393(4) .
C1 C2 1.403(4) .
C2 C3 1.385(4) .
C3 C4 1.396(4) .
C3 H3 0.9300 .
C4 C5 1.385(4) .
C4 C7 1.518(5) .
C5 C6 1.391(4) .
C5 H5 0.9300 .
C7 C8 1.434(9) .
C7 C10' 1.453(13) .
C7 C9' 1.464(9) .
C7 C10 1.511(9) .
C7 C9 1.636(8) .
C7 C8' 1.638(11) .
C8 H8A 0.9600 .
C8 H8B 0.9600 .
C8 H8C 0.9600 .
C9 H9A 0.9600 .
C9 H9B 0.9600 .
C9 H9C 0.9600 .
C10 H10A 0.9600 .
C10 H10B 0.9600 .
C10 H10C 0.9600 .
C8' H8D 0.9600 .
C8' H8E 0.9600 .
C8' H8F 0.9600 .
C9' H9D 0.9600 .
C9' H9E 0.9600 .
C9' H9F 0.9600 .
C10' H10D 0.9600 .
C10' H10E 0.9600 .
C10' H10F 0.9600 .
C11 C12 1.447(7) .
C11 C13 1.500(6) .
C11 C12' 1.687(17) .
C12 H12A 0.9600 .
C12 H12B 0.9600 .
C12 H12C 0.9600 .
C12' H12D 0.9600 .
C12' H12E 0.9600 .
C12' H12F 0.9600 .
C13 H13A 0.9600 .
C13 H13B 0.9600 .
C13 H13C 0.9600 .
C14 C16 1.491(5) .
C14 C15 1.495(5) .
C14 H14 0.9800 .
C15 H15A 0.9600 .
C15 H15B 0.9600 .
C15 H15C 0.9600 .
C16 H16A 0.9600 .
C16 H16B 0.9600 .
C16 H16C 0.9600 .
C21 C23 1.490(6) .
C21 C22 1.504(6) .
C21 H21 0.9800 .
C22 H22A 0.9600 .
C22 H22B 0.9600 .
C22 H22C 0.9600 .
C23 H23A 0.9600 .
C23 H23B 0.9600 .
C23 H23C 0.9600 .
C24 C25 1.468(6) .
C24 C26 1.504(6) .
C24 H24 0.9800 .
C25 H25A 0.9600 .
C25 H25B 0.9600 .
C25 H25C 0.9600 .
C26 H26A 0.9600 .
C26 H26B 0.9600 .
C26 H26C 0.9600 .
C31 C32 1.3900 .
C31 C36 1.3900 .
C32 C33 1.3900 .
C32 H32 0.9300 .
C33 C34 1.3900 .
C33 H33 0.9300 .
C34 C35 1.3900 .
C34 H34 0.9300 .
C35 C36 1.3900 .
C35 H35 0.9300 .
C36 H36 0.9300 .

loop_
_geom_torsion_atom_site_label_1
_geom_torsion_atom_site_label_2
_geom_torsion_atom_site_label_3
_geom_torsion_atom_site_label_4
_geom_torsion
_geom_torsion_site_symmetry_1
_geom_torsion_site_symmetry_4
C31 Te1 Sn1 C1 167.93(10) . .
C31 Te1 Sn1 O1 -115.97(8) . .
C31 Te1 Sn1 O2 91.96(8) . .
C31 Te1 Sn1 Sn1 -75.49(8) . 2_755
O1' P1 O1 Sn1 116.91(15) . .
O1'' P1 O1 Sn1 -125.19(13) . .
C2 P1 O1 Sn1 -3.76(18) . .
C1 Sn1 O1 P1 4.93(14) . .
O2 Sn1 O1 P1 12.6(2) . .
Te1 Sn1 O1 P1 -83.82(13) . .
Sn1 Sn1 O1 P1 104.54(13) 2_755 .
O1 P1 O1' C11 7.2(3) . .
O1'' P1 O1' C11 -117.5(3) . .
C2 P1 O1' C11 129.2(3) . .
O1 P1 O1'' C14 45.0(3) . .
O1' P1 O1'' C14 170.0(2) . .
C2 P1 O1'' C14 -77.3(3) . .
O2' P2 O2 Sn1 -132.55(12) . .
O2'' P2 O2 Sn1 114.72(13) . .
C6 P2 O2 Sn1 -8.95(18) . .
C1 Sn1 O2 P2 6.66(14) . .
O1 Sn1 O2 P2 -1.0(2) . .
Te1 Sn1 O2 P2 94.56(13) . .
Sn1 Sn1 O2 P2 -88.23(13) 2_755 .
O2 P2 O2' C21 62.9(3) . .
O2'' P2 O2' C21 -174.8(3) . .
C6 P2 O2' C21 -60.8(3) . .
O2 P2 O2'' C24 -47.9(3) . .
O2' P2 O2'' C24 -172.1(3) . .
C6 P2 O2'' C24 75.0(3) . .
O1 Sn1 C1 C6 174.5(3) . .
O2 Sn1 C1 C6 -1.8(2) . .
Te1 Sn1 C1 C6 -95.5(3) . .
Sn1 Sn1 C1 C6 96.0(3) 2_755 .
O1 Sn1 C1 C2 -5.5(2) . .
O2 Sn1 C1 C2 178.2(3) . .
Te1 Sn1 C1 C2 84.6(2) . .
Sn1 Sn1 C1 C2 -83.9(2) 2_755 .
C6 C1 C2 C3 1.7(5) . .
Sn1 C1 C2 C3 -178.3(2) . .
C6 C1 C2 P1 -174.8(2) . .
Sn1 C1 C2 P1 5.2(3) . .
O1 P1 C2 C3 -177.0(3) . .
O1' P1 C2 C3 57.6(3) . .
O1'' P1 C2 C3 -51.6(3) . .
O1 P1 C2 C1 -0.5(3) . .
O1' P1 C2 C1 -125.8(2) . .
O1'' P1 C2 C1 124.9(2) . .
C1 C2 C3 C4 -1.4(5) . .
P1 C2 C3 C4 174.9(3) . .
C2 C3 C4 C5 -0.1(5) . .
C2 C3 C4 C7 178.6(3) . .
C3 C4 C5 C6 1.2(5) . .
C7 C4 C5 C6 -177.5(3) . .
C4 C5 C6 C1 -0.8(5) . .
C4 C5 C6 P2 -178.9(3) . .
C2 C1 C6 C5 -0.7(5) . .
Sn1 C1 C6 C5 179.4(2) . .
C2 C1 C6 P2 177.5(2) . .
Sn1 C1 C6 P2 -2.4(4) . .
O2 P2 C6 C5 -174.1(3) . .
O2' P2 C6 C5 -45.6(3) . .
O2'' P2 C6 C5 59.6(3) . .
O2 P2 C6 C1 7.7(3) . .
O2' P2 C6 C1 136.3(2) . .
O2'' P2 C6 C1 -118.6(2) . .
C5 C4 C7 C8 119.0(7) . .
C3 C4 C7 C8 -59.7(7) . .
C5 C4 C7 C10' -39.1(9) . .
C3 C4 C7 C10' 142.2(8) . .
C5 C4 C7 C9' -170.5(7) . .
C3 C4 C7 C9' 10.8(9) . .
C5 C4 C7 C10 -11.2(7) . .
C3 C4 C7 C10 170.1(5) . .
C5 C4 C7 C9 -124.1(5) . .
C3 C4 C7 C9 57.2(5) . .
C5 C4 C7 C8' 77.3(6) . .
C3 C4 C7 C8' -101.4(6) . .
P1 O1' C11 C12 -151.0(4) . .
P1 O1' C11 C13 86.8(4) . .
P1 O1' C11 C12' -170.5(10) . .
P1 O1'' C14 C16 88.3(3) . .
P1 O1'' C14 C15 -150.9(3) . .
P2 O2' C21 C23 -95.6(3) . .
P2 O2' C21 C22 140.9(3) . .
P2 O2'' C24 C25 142.7(3) . .
P2 O2'' C24 C26 -94.3(3) . .
Sn1 Te1 C31 C32 -51.72(12) . .
Sn1 Te1 C31 C36 127.25(11) . .
C36 C31 C32 C33 0.0 . .
Te1 C31 C32 C33 178.98(15) . .
C31 C32 C33 C34 0.0 . .
C32 C33 C34 C35 0.0 . .
C33 C34 C35 C36 0.0 . .
C34 C35 C36 C31 0.0 . .
C32 C31 C36 C35 0.0 . .
Te1 C31 C36 C35 -178.98(15) . .
